data_1556409
loop_
_publ_author_name
'Wilson, Daniel W. N.'
'Franco, Mauricio P.'
'Myers, William K.'
'McGrady, John E.'
'Goicoechea, Jose M.'

_publ_section_title
;
 Base induced isomerisation of a phosphaethynolato-borane: mechanistic
 insights into boryl migration and decarbonylation to afford a triplet
 phosphinidene
;
_journal_issue 3
_journal_name_full 'Chemical Science'
_journal_page_first 862
_journal_page_last 869
_journal_paper_doi 10.1039/C9SC05969E
_journal_volume 11
_journal_year 2020
_chemical_formula_moiety 'C37 H47 B N3 O P'
_chemical_formula_sum 'C37 H47 B N3 O P'
_chemical_formula_weight 591.55
_chemical_name_systematic
;
 [{(Mes)N}(OCP)C]B[{N(2,6-iPr-C6H3)}2(CH)2]
;
_space_group_crystal_system monoclinic
_space_group_IT_number 14
_space_group_name_Hall '-P 2yn'
_space_group_name_H-M_alt 'P 1 21/n 1'
_atom_sites_solution_hydrogens geom
_audit_creation_method SHELXL-2018/1
_audit_update_record
;
2019-11-01 deposited with the CCDC.	2019-12-02 downloaded from the CCDC.
;
_cell_angle_alpha 90
_cell_angle_beta 101.118(3)
_cell_angle_gamma 90
_cell_formula_units_Z 4
_cell_length_a 10.6925(3)
_cell_length_b 19.6374(5)
_cell_length_c 17.0321(5)
_cell_measurement_reflns_used 26014
_cell_measurement_temperature 150(2)
_cell_measurement_theta_max 75.8450
_cell_measurement_theta_min 4.4660
_cell_volume 3509.16(17)
_computing_cell_refinement 'CrysAlisPro 1.171.39.46 (Rigaku OD, 2018)'
_computing_data_collection 'CrysAlisPro 1.171.39.46 (Rigaku OD, 2018)'
_computing_data_reduction 'CrysAlisPro 1.171.39.46 (Rigaku OD, 2018)'
_computing_structure_refinement 'SHELXL-2018/1 (Sheldrick, 2018)'
_computing_structure_solution 'SHELXS-97 (Sheldrick, 1990)'
_diffrn_ambient_temperature 150(2)
_diffrn_detector_area_resol_mean 10.4102
_diffrn_measured_fraction_theta_full 1.000
_diffrn_measured_fraction_theta_max 0.985
_diffrn_measurement_device_type 'SuperNova, Dual, Cu at zero, Atlas'
_diffrn_measurement_method '\w scans'
_diffrn_radiation_monochromator mirror
_diffrn_radiation_source 'SuperNova (Cu) X-ray Source'
_diffrn_radiation_type CuK\a
_diffrn_radiation_wavelength 1.54184
_diffrn_reflns_av_R_equivalents 0.0675
_diffrn_reflns_av_unetI/netI 0.0215
_diffrn_reflns_Laue_measured_fraction_full 1.000
_diffrn_reflns_Laue_measured_fraction_max 0.985
_diffrn_reflns_limit_h_max 13
_diffrn_reflns_limit_h_min -13
_diffrn_reflns_limit_k_max 24
_diffrn_reflns_limit_k_min -24
_diffrn_reflns_limit_l_max 21
_diffrn_reflns_limit_l_min -21
_diffrn_reflns_number 80990
_diffrn_reflns_point_group_measured_fraction_full 1.000
_diffrn_reflns_point_group_measured_fraction_max 0.985
_diffrn_reflns_theta_full 67.684
_diffrn_reflns_theta_max 77.487
_diffrn_reflns_theta_min 4.503
_exptl_absorpt_coefficient_mu 0.923
_exptl_absorpt_correction_T_max 1.00000
_exptl_absorpt_correction_T_min 0.92587
_exptl_absorpt_correction_type multi-scan
_exptl_absorpt_process_details
;
CrysAlisPro 1.171.39.46 (Rigaku Oxford Diffraction, 2018)
Empirical absorption correction using spherical harmonics,
 implemented in SCALE3 ABSPACK scaling algorithm.
;
_exptl_crystal_colour yellow
_exptl_crystal_density_diffrn 1.120
_exptl_crystal_description block
_exptl_crystal_F_000 1272
_exptl_crystal_size_max 0.320
_exptl_crystal_size_mid 0.200
_exptl_crystal_size_min 0.120
_refine_diff_density_max 1.130
_refine_diff_density_min -0.491
_refine_diff_density_rms 0.047
_refine_ls_extinction_method none
_refine_ls_goodness_of_fit_ref 1.071
_refine_ls_hydrogen_treatment constr
_refine_ls_matrix_type full
_refine_ls_number_parameters 399
_refine_ls_number_reflns 7355
_refine_ls_number_restraints 0
_refine_ls_restrained_S_all 1.071
_refine_ls_R_factor_all 0.0666
_refine_ls_R_factor_gt 0.0567
_refine_ls_shift/su_max 0.000
_refine_ls_shift/su_mean 0.000
_refine_ls_structure_factor_coef Fsqd
_refine_ls_weighting_details 'w=1/[\s^2^(Fo^2^)+(0.0826P)^2^+1.6499P] where P=(Fo^2^+2Fc^2^)/3'
_refine_ls_weighting_scheme calc
_refine_ls_wR_factor_gt 0.1564
_refine_ls_wR_factor_ref 0.1675
_reflns_Friedel_coverage 0.000
_reflns_number_gt 6142
_reflns_number_total 7355
_reflns_threshold_expression 'I > 2\s(I)'
_cod_data_source_file c9sc05969e2.cif
_cod_data_source_block DW343
_cod_depositor_comments
;Adding full bibliography for 1556409--1556415.cif.

 Adding full bibliography for 1556409--1556415.cif.
;
_cod_original_sg_symbol_H-M 'P 21/n'
_cod_database_code 1556409
_shelx_shelxl_version_number 2018/1
_shelx_space_group_comment
;
The symmetry employed for this shelxl refinement is uniquely defined
by the following loop, which should always be used as a source of
symmetry information in preference to the above space-group names.
They are only intended as comments.
;
_shelx_estimated_absorpt_t_min 0.757
_shelx_estimated_absorpt_t_max 0.897

loop_
_space_group_symop_operation_xyz
'x, y, z'
'-x+1/2, y+1/2, -z+1/2'
'-x, -y, -z'
'x-1/2, -y-1/2, z-1/2'

loop_
_atom_site_label
_atom_site_type_symbol
_atom_site_fract_x
_atom_site_fract_y
_atom_site_fract_z
_atom_site_U_iso_or_equiv
_atom_site_adp_type
_atom_site_occupancy
_atom_site_site_symmetry_order
_atom_site_calc_flag
_atom_site_refinement_flags_posn
_atom_site_refinement_flags_adp
P1 P 0.27460(7) 0.26826(3) 0.43366(4) 0.0606(2) Uani 1 1 d . .
C1 C 0.3165(2) 0.34152(11) 0.48126(14) 0.0509(5) Uani 1 1 d . .
O1 O 0.33640(18) 0.39498(8) 0.50916(11) 0.0624(5) Uani 1 1 d . .
C2 C 0.37722(16) 0.21173(9) 0.50779(10) 0.0332(4) Uani 1 1 d . .
N1 N 0.36415(14) 0.14799(7) 0.49635(9) 0.0330(3) Uani 1 1 d . .
C3 C 0.27613(17) 0.12096(8) 0.43022(10) 0.0323(4) Uani 1 1 d . .
C4 C 0.15818(18) 0.09651(9) 0.44326(11) 0.0359(4) Uani 1 1 d . .
C5 C 0.07683(18) 0.06500(9) 0.38006(12) 0.0397(4) Uani 1 1 d . .
H5 H -0.003954 0.049360 0.387872 0.048 Uiso 1 1 calc R U
C6 C 0.11027(19) 0.05572(9) 0.30579(11) 0.0406(4) Uani 1 1 d . .
C7 C 0.22743(19) 0.07956(9) 0.29521(11) 0.0377(4) Uani 1 1 d . .
H7 H 0.251818 0.072695 0.245030 0.045 Uiso 1 1 calc R U
C8 C 0.31109(18) 0.11333(9) 0.35554(11) 0.0350(4) Uani 1 1 d . .
C9 C 0.1240(2) 0.10295(12) 0.52462(13) 0.0469(5) Uani 1 1 d . .
H9A H 0.043879 0.078865 0.525003 0.070 Uiso 1 1 calc R U
H9B H 0.114007 0.151176 0.536877 0.070 Uiso 1 1 calc R U
H9C H 0.191955 0.083019 0.564959 0.070 Uiso 1 1 calc R U
C10 C 0.0222(2) 0.02121(12) 0.23769(14) 0.0574(6) Uani 1 1 d . .
H10A H -0.010129 0.054829 0.196211 0.086 Uiso 1 1 calc R U
H10B H -0.049376 0.000759 0.257471 0.086 Uiso 1 1 calc R U
H10C H 0.068909 -0.014400 0.215100 0.086 Uiso 1 1 calc R U
C11 C 0.4362(2) 0.14032(12) 0.34034(12) 0.0471(5) Uani 1 1 d . .
H11A H 0.456127 0.118684 0.292364 0.071 Uiso 1 1 calc R U
H11B H 0.503911 0.130101 0.386403 0.071 Uiso 1 1 calc R U
H11C H 0.430044 0.189717 0.332367 0.071 Uiso 1 1 calc R U
B1 B 0.47274(19) 0.23994(9) 0.58324(12) 0.0316(4) Uani 1 1 d . .
N2 N 0.44597(14) 0.24667(7) 0.66184(9) 0.0331(3) Uani 1 1 d . .
N3 N 0.59945(14) 0.26505(7) 0.58891(8) 0.0315(3) Uani 1 1 d . .
C12 C 0.55406(18) 0.27401(9) 0.71176(11) 0.0365(4) Uani 1 1 d . .
H12 H 0.562151 0.283187 0.767273 0.044 Uiso 1 1 calc R U
C13 C 0.64387(18) 0.28504(9) 0.66835(11) 0.0363(4) Uani 1 1 d . .
H13 H 0.725761 0.303687 0.688449 0.044 Uiso 1 1 calc R U
C14 C 0.34285(17) 0.21647(10) 0.69262(11) 0.0359(4) Uani 1 1 d . .
C15 C 0.23154(19) 0.25424(11) 0.69360(12) 0.0437(4) Uani 1 1 d . .
C16 C 0.1311(2) 0.22115(13) 0.71988(14) 0.0519(5) Uani 1 1 d . .
H16 H 0.054284 0.245334 0.720319 0.062 Uiso 1 1 calc R U
C17 C 0.1410(2) 0.15467(13) 0.74499(13) 0.0516(5) Uani 1 1 d . .
H17 H 0.071061 0.133257 0.761981 0.062 Uiso 1 1 calc R U
C18 C 0.2524(2) 0.11871(11) 0.74564(12) 0.0465(5) Uani 1 1 d . .
H18 H 0.258944 0.072941 0.764028 0.056 Uiso 1 1 calc R U
C19 C 0.35566(18) 0.14890(10) 0.71956(11) 0.0387(4) Uani 1 1 d . .
C20 C 0.2217(2) 0.32845(12) 0.67078(15) 0.0522(5) Uani 1 1 d . .
H20 H 0.291406 0.338829 0.641034 0.063 Uiso 1 1 calc R U
C21 C 0.0950(3) 0.34600(16) 0.6161(2) 0.0810(9) Uani 1 1 d . .
H21A H 0.081096 0.315604 0.569639 0.121 Uiso 1 1 calc R U
H21B H 0.097111 0.393309 0.598121 0.121 Uiso 1 1 calc R U
H21C H 0.025488 0.340356 0.645615 0.121 Uiso 1 1 calc R U
C22 C 0.2433(3) 0.37269(14) 0.74690(18) 0.0667(7) Uani 1 1 d . .
H22A H 0.180599 0.360587 0.779610 0.100 Uiso 1 1 calc R U
H22B H 0.233650 0.420856 0.731885 0.100 Uiso 1 1 calc R U
H22C H 0.329433 0.364780 0.777642 0.100 Uiso 1 1 calc R U
C23 C 0.4778(2) 0.10829(10) 0.72262(13) 0.0434(4) Uani 1 1 d . .
H23 H 0.539097 0.137859 0.700770 0.052 Uiso 1 1 calc R U
C24 C 0.4570(2) 0.04402(11) 0.67168(15) 0.0535(5) Uani 1 1 d . .
H24A H 0.397081 0.013970 0.691739 0.080 Uiso 1 1 calc R U
H24B H 0.538543 0.020421 0.674520 0.080 Uiso 1 1 calc R U
H24C H 0.422147 0.056322 0.615998 0.080 Uiso 1 1 calc R U
C25 C 0.5387(3) 0.09041(15) 0.80908(16) 0.0672(7) Uani 1 1 d . .
H25A H 0.552309 0.132164 0.841110 0.101 Uiso 1 1 calc R U
H25B H 0.620705 0.067810 0.810045 0.101 Uiso 1 1 calc R U
H25C H 0.482106 0.059822 0.831403 0.101 Uiso 1 1 calc R U
C26 C 0.68324(17) 0.26243(9) 0.53231(10) 0.0332(4) Uani 1 1 d . .
C27 C 0.71764(18) 0.32276(9) 0.49848(11) 0.0371(4) Uani 1 1 d . .
C28 C 0.8029(2) 0.31899(11) 0.44603(12) 0.0469(5) Uani 1 1 d . .
H28 H 0.828543 0.359568 0.423226 0.056 Uiso 1 1 calc R U
C29 C 0.8504(2) 0.25709(13) 0.42683(13) 0.0536(6) Uani 1 1 d . .
H29 H 0.907596 0.255223 0.390583 0.064 Uiso 1 1 calc R U
C30 C 0.8146(2) 0.19780(11) 0.46041(13) 0.0484(5) Uani 1 1 d . .
H30 H 0.846907 0.155439 0.446191 0.058 Uiso 1 1 calc R U
C31 C 0.73219(18) 0.19872(9) 0.51459(11) 0.0385(4) Uani 1 1 d . .
C32 C 0.6659(2) 0.39219(9) 0.51680(12) 0.0407(4) Uani 1 1 d . .
H32 H 0.602028 0.384779 0.551778 0.049 Uiso 1 1 calc R U
C33 C 0.5983(2) 0.42735(11) 0.44035(13) 0.0511(5) Uani 1 1 d . .
H33A H 0.660304 0.438081 0.406668 0.077 Uiso 1 1 calc R U
H33B H 0.558452 0.469500 0.454169 0.077 Uiso 1 1 calc R U
H33C H 0.532584 0.397022 0.411145 0.077 Uiso 1 1 calc R U
C34 C 0.7711(2) 0.43779(11) 0.56187(14) 0.0534(5) Uani 1 1 d . .
H34A H 0.814513 0.414446 0.610377 0.080 Uiso 1 1 calc R U
H34B H 0.733771 0.480384 0.576622 0.080 Uiso 1 1 calc R U
H34C H 0.832587 0.447880 0.527603 0.080 Uiso 1 1 calc R U
C35 C 0.70277(19) 0.13406(9) 0.55657(13) 0.0421(4) Uani 1 1 d . .
H35 H 0.613794 0.137839 0.566402 0.050 Uiso 1 1 calc R U
C36 C 0.7110(3) 0.06902(12) 0.50841(16) 0.0635(7) Uani 1 1 d . .
H36A H 0.663874 0.075338 0.453563 0.095 Uiso 1 1 calc R U
H36B H 0.673933 0.031007 0.533379 0.095 Uiso 1 1 calc R U
H36C H 0.800500 0.059058 0.507423 0.095 Uiso 1 1 calc R U
C37 C 0.7924(2) 0.12739(11) 0.63761(13) 0.0493(5) Uani 1 1 d . .
H37A H 0.880566 0.124153 0.629635 0.074 Uiso 1 1 calc R U
H37B H 0.770739 0.086304 0.664787 0.074 Uiso 1 1 calc R U
H37C H 0.783460 0.167437 0.670413 0.074 Uiso 1 1 calc R U

loop_
_atom_site_aniso_label
_atom_site_aniso_U_11
_atom_site_aniso_U_22
_atom_site_aniso_U_33
_atom_site_aniso_U_23
_atom_site_aniso_U_13
_atom_site_aniso_U_12
P1 0.0739(4) 0.0340(3) 0.0587(4) -0.0012(2) -0.0254(3) 0.0091(2)
C1 0.0547(12) 0.0343(10) 0.0585(13) 0.0071(9) -0.0024(10) 0.0067(9)
O1 0.0753(11) 0.0308(8) 0.0784(12) -0.0023(7) 0.0078(9) 0.0009(7)
C2 0.0339(9) 0.0288(8) 0.0362(9) 0.0002(7) 0.0049(7) 0.0007(7)
N1 0.0349(7) 0.0305(7) 0.0325(7) 0.0002(6) 0.0039(6) -0.0021(6)
C3 0.0378(9) 0.0235(7) 0.0336(8) -0.0002(6) 0.0022(7) 0.0004(6)
C4 0.0395(9) 0.0284(8) 0.0391(9) 0.0014(7) 0.0056(7) 0.0010(7)
C5 0.0368(9) 0.0327(9) 0.0471(10) 0.0029(8) 0.0018(8) -0.0018(7)
C6 0.0473(10) 0.0288(9) 0.0400(10) -0.0002(7) -0.0054(8) 0.0010(7)
C7 0.0508(10) 0.0296(8) 0.0310(8) -0.0001(7) 0.0037(7) 0.0050(8)
C8 0.0445(10) 0.0261(8) 0.0340(9) 0.0004(6) 0.0070(7) 0.0008(7)
C9 0.0426(10) 0.0539(12) 0.0459(11) -0.0026(9) 0.0123(8) -0.0046(9)
C10 0.0612(14) 0.0516(13) 0.0507(12) -0.0099(10) -0.0107(10) -0.0066(10)
C11 0.0505(11) 0.0523(12) 0.0406(10) -0.0015(9) 0.0135(9) -0.0061(9)
B1 0.0360(10) 0.0247(8) 0.0322(9) 0.0002(7) 0.0022(7) 0.0030(7)
N2 0.0348(7) 0.0316(7) 0.0324(7) -0.0029(6) 0.0050(6) 0.0006(6)
N3 0.0363(7) 0.0266(7) 0.0310(7) -0.0011(5) 0.0049(6) 0.0027(6)
C12 0.0416(10) 0.0349(9) 0.0322(8) -0.0079(7) 0.0049(7) -0.0058(7)
C13 0.0383(9) 0.0326(9) 0.0369(9) -0.0074(7) 0.0045(7) -0.0046(7)
C14 0.0354(9) 0.0392(9) 0.0327(8) -0.0076(7) 0.0050(7) -0.0035(7)
C15 0.0417(10) 0.0479(11) 0.0411(10) -0.0083(8) 0.0071(8) 0.0025(8)
C16 0.0380(10) 0.0667(14) 0.0528(12) -0.0086(10) 0.0137(9) -0.0004(10)
C17 0.0454(11) 0.0627(14) 0.0489(12) -0.0071(10) 0.0148(9) -0.0124(10)
C18 0.0494(11) 0.0480(11) 0.0425(10) -0.0044(8) 0.0096(8) -0.0119(9)
C19 0.0407(9) 0.0384(10) 0.0363(9) -0.0076(7) 0.0057(7) -0.0050(8)
C20 0.0452(11) 0.0480(12) 0.0654(14) 0.0000(10) 0.0160(10) 0.0127(9)
C21 0.0623(16) 0.0733(19) 0.101(2) 0.0168(17) 0.0011(15) 0.0181(14)
C22 0.0687(16) 0.0529(14) 0.0848(18) -0.0140(13) 0.0304(14) 0.0032(12)
C23 0.0442(10) 0.0339(9) 0.0516(11) 0.0016(8) 0.0082(8) -0.0023(8)
C24 0.0601(13) 0.0381(11) 0.0618(13) -0.0034(9) 0.0107(10) 0.0038(9)
C25 0.0644(15) 0.0695(16) 0.0611(15) 0.0001(12) -0.0046(12) 0.0085(13)
C26 0.0353(9) 0.0321(9) 0.0315(8) -0.0010(6) 0.0048(7) 0.0049(7)
C27 0.0427(10) 0.0337(9) 0.0346(9) 0.0036(7) 0.0066(7) 0.0059(7)
C28 0.0526(12) 0.0490(11) 0.0421(10) 0.0100(9) 0.0170(9) 0.0080(9)
C29 0.0588(13) 0.0626(14) 0.0436(11) 0.0069(10) 0.0209(10) 0.0201(11)
C30 0.0538(12) 0.0467(11) 0.0457(11) -0.0022(9) 0.0120(9) 0.0193(9)
C31 0.0416(10) 0.0336(9) 0.0385(9) -0.0011(7) 0.0034(7) 0.0097(7)
C32 0.0515(11) 0.0311(9) 0.0410(10) 0.0048(7) 0.0126(8) 0.0053(8)
C33 0.0656(14) 0.0409(11) 0.0472(11) 0.0084(9) 0.0115(10) 0.0154(10)
C34 0.0661(14) 0.0416(11) 0.0529(12) 0.0016(9) 0.0123(10) -0.0005(10)
C35 0.0416(10) 0.0293(9) 0.0533(11) -0.0016(8) 0.0042(8) 0.0087(7)
C36 0.0738(16) 0.0383(11) 0.0704(16) -0.0108(11) -0.0057(12) 0.0117(11)
C37 0.0590(13) 0.0383(10) 0.0488(11) 0.0072(9) 0.0061(10) 0.0056(9)

loop_
_atom_type_symbol
_atom_type_description
_atom_type_scat_dispersion_real
_atom_type_scat_dispersion_imag
_atom_type_scat_source
C C 0.0181 0.0091 'International Tables Vol C Tables 4.2.6.8 and 6.1.1.4'
H H 0.0000 0.0000 'International Tables Vol C Tables 4.2.6.8 and 6.1.1.4'
B B 0.0090 0.0039 'International Tables Vol C Tables 4.2.6.8 and 6.1.1.4'
O O 0.0492 0.0322 'International Tables Vol C Tables 4.2.6.8 and 6.1.1.4'
P P 0.2955 0.4335 'International Tables Vol C Tables 4.2.6.8 and 6.1.1.4'
N N 0.0311 0.0180 'International Tables Vol C Tables 4.2.6.8 and 6.1.1.4'

loop_
_geom_angle_atom_site_label_1
_geom_angle_atom_site_label_2
_geom_angle_atom_site_label_3
_geom_angle
C1 P1 C2 96.67(9)
O1 C1 P1 173.6(2)
N1 C2 B1 120.34(15)
N1 C2 P1 116.66(13)
B1 C2 P1 122.97(12)
C2 N1 C3 121.66(15)
C8 C3 C4 120.73(16)
C8 C3 N1 120.44(16)
C4 C3 N1 118.58(16)
C5 C4 C3 118.38(17)
C5 C4 C9 121.54(17)
C3 C4 C9 120.06(16)
C6 C5 C4 121.98(18)
C6 C5 H5 119.0
C4 C5 H5 119.0
C7 C6 C5 118.22(17)
C7 C6 C10 119.98(19)
C5 C6 C10 121.80(19)
C6 C7 C8 122.30(17)
C6 C7 H7 118.8
C8 C7 H7 118.8
C7 C8 C3 118.34(17)
C7 C8 C11 120.37(17)
C3 C8 C11 121.29(16)
C4 C9 H9A 109.5
C4 C9 H9B 109.5
H9A C9 H9B 109.5
C4 C9 H9C 109.5
H9A C9 H9C 109.5
H9B C9 H9C 109.5
C6 C10 H10A 109.5
C6 C10 H10B 109.5
H10A C10 H10B 109.5
C6 C10 H10C 109.5
H10A C10 H10C 109.5
H10B C10 H10C 109.5
C8 C11 H11A 109.5
C8 C11 H11B 109.5
H11A C11 H11B 109.5
C8 C11 H11C 109.5
H11A C11 H11C 109.5
H11B C11 H11C 109.5
N3 B1 N2 105.30(15)
N3 B1 C2 129.24(16)
N2 B1 C2 125.45(16)
C12 N2 B1 108.24(15)
C12 N2 C14 122.50(15)
B1 N2 C14 127.62(15)
C13 N3 B1 107.62(15)
C13 N3 C26 121.23(15)
B1 N3 C26 130.41(15)
C13 C12 N2 108.80(16)
C13 C12 H12 125.6
N2 C12 H12 125.6
C12 C13 N3 110.04(16)
C12 C13 H13 125.0
N3 C13 H13 125.0
C19 C14 C15 121.68(18)
C19 C14 N2 118.46(16)
C15 C14 N2 119.86(17)
C16 C15 C14 117.5(2)
C16 C15 C20 120.75(19)
C14 C15 C20 121.66(19)
C17 C16 C15 121.6(2)
C17 C16 H16 119.2
C15 C16 H16 119.2
C16 C17 C18 120.2(2)
C16 C17 H17 119.9
C18 C17 H17 119.9
C17 C18 C19 120.8(2)
C17 C18 H18 119.6
C19 C18 H18 119.6
C18 C19 C14 118.15(19)
C18 C19 C23 119.43(18)
C14 C19 C23 122.41(17)
C15 C20 C21 112.7(2)
C15 C20 C22 109.7(2)
C21 C20 C22 110.9(2)
C15 C20 H20 107.8
C21 C20 H20 107.8
C22 C20 H20 107.8
C20 C21 H21A 109.5
C20 C21 H21B 109.5
H21A C21 H21B 109.5
C20 C21 H21C 109.5
H21A C21 H21C 109.5
H21B C21 H21C 109.5
C20 C22 H22A 109.5
C20 C22 H22B 109.5
H22A C22 H22B 109.5
C20 C22 H22C 109.5
H22A C22 H22C 109.5
H22B C22 H22C 109.5
C19 C23 C24 112.64(17)
C19 C23 C25 110.86(18)
C24 C23 C25 110.23(19)
C19 C23 H23 107.6
C24 C23 H23 107.6
C25 C23 H23 107.6
C23 C24 H24A 109.5
C23 C24 H24B 109.5
H24A C24 H24B 109.5
C23 C24 H24C 109.5
H24A C24 H24C 109.5
H24B C24 H24C 109.5
C23 C25 H25A 109.5
C23 C25 H25B 109.5
H25A C25 H25B 109.5
C23 C25 H25C 109.5
H25A C25 H25C 109.5
H25B C25 H25C 109.5
C27 C26 C31 121.70(17)
C27 C26 N3 119.59(15)
C31 C26 N3 118.67(16)
C28 C27 C26 118.37(17)
C28 C27 C32 119.03(17)
C26 C27 C32 122.59(16)
C29 C28 C27 120.9(2)
C29 C28 H28 119.5
C27 C28 H28 119.5
C28 C29 C30 119.9(2)
C28 C29 H29 120.0
C30 C29 H29 120.0
C29 C30 C31 121.57(19)
C29 C30 H30 119.2
C31 C30 H30 119.2
C30 C31 C26 117.46(18)
C30 C31 C35 121.03(17)
C26 C31 C35 121.41(17)
C34 C32 C27 111.52(17)
C34 C32 C33 110.25(17)
C27 C32 C33 111.12(16)
C34 C32 H32 107.9
C27 C32 H32 107.9
C33 C32 H32 107.9
C32 C33 H33A 109.5
C32 C33 H33B 109.5
H33A C33 H33B 109.5
C32 C33 H33C 109.5
H33A C33 H33C 109.5
H33B C33 H33C 109.5
C32 C34 H34A 109.5
C32 C34 H34B 109.5
H34A C34 H34B 109.5
C32 C34 H34C 109.5
H34A C34 H34C 109.5
H34B C34 H34C 109.5
C31 C35 C37 110.26(17)
C31 C35 C36 114.00(19)
C37 C35 C36 108.79(17)
C31 C35 H35 107.9
C37 C35 H35 107.9
C36 C35 H35 107.9
C35 C36 H36A 109.5
C35 C36 H36B 109.5
H36A C36 H36B 109.5
C35 C36 H36C 109.5
H36A C36 H36C 109.5
H36B C36 H36C 109.5
C35 C37 H37A 109.5
C35 C37 H37B 109.5
H37A C37 H37B 109.5
C35 C37 H37C 109.5
H37A C37 H37C 109.5
H37B C37 H37C 109.5

loop_
_geom_bond_atom_site_label_1
_geom_bond_atom_site_label_2
_geom_bond_distance
P1 C1 1.670(2)
P1 C2 1.8699(18)
C1 O1 1.155(3)
C2 N1 1.270(2)
C2 B1 1.580(2)
N1 C3 1.424(2)
C3 C8 1.401(3)
C3 C4 1.407(3)
C4 C5 1.392(3)
C4 C9 1.505(3)
C5 C6 1.391(3)
C5 H5 0.9500
C6 C7 1.381(3)
C6 C10 1.507(3)
C7 C8 1.393(3)
C7 H7 0.9500
C8 C11 1.507(3)
C9 H9A 0.9800
C9 H9B 0.9800
C9 H9C 0.9800
C10 H10A 0.9800
C10 H10B 0.9800
C10 H10C 0.9800
C11 H11A 0.9800
C11 H11B 0.9800
C11 H11C 0.9800
B1 N3 1.427(2)
B1 N2 1.428(2)
N2 C12 1.403(2)
N2 C14 1.437(2)
N3 C13 1.401(2)
N3 C26 1.438(2)
C12 C13 1.338(3)
C12 H12 0.9500
C13 H13 0.9500
C14 C19 1.402(3)
C14 C15 1.405(3)
C15 C16 1.401(3)
C15 C20 1.507(3)
C16 C17 1.371(3)
C16 H16 0.9500
C17 C18 1.384(3)
C17 H17 0.9500
C18 C19 1.398(3)
C18 H18 0.9500
C19 C23 1.522(3)
C20 C21 1.527(3)
C20 C22 1.541(4)
C20 H20 1.0000
C21 H21A 0.9800
C21 H21B 0.9800
C21 H21C 0.9800
C22 H22A 0.9800
C22 H22B 0.9800
C22 H22C 0.9800
C23 C24 1.523(3)
C23 C25 1.532(3)
C23 H23 1.0000
C24 H24A 0.9800
C24 H24B 0.9800
C24 H24C 0.9800
C25 H25A 0.9800
C25 H25B 0.9800
C25 H25C 0.9800
C26 C27 1.397(3)
C26 C31 1.411(2)
C27 C28 1.396(3)
C27 C32 1.526(3)
C28 C29 1.381(3)
C28 H28 0.9500
C29 C30 1.384(3)
C29 H29 0.9500
C30 C31 1.393(3)
C30 H30 0.9500
C31 C35 1.520(3)
C32 C34 1.524(3)
C32 C33 1.527(3)
C32 H32 1.0000
C33 H33A 0.9800
C33 H33B 0.9800
C33 H33C 0.9800
C34 H34A 0.9800
C34 H34B 0.9800
C34 H34C 0.9800
C35 C37 1.527(3)
C35 C36 1.530(3)
C35 H35 1.0000
C36 H36A 0.9800
C36 H36B 0.9800
C36 H36C 0.9800
C37 H37A 0.9800
C37 H37B 0.9800
C37 H37C 0.9800
